data_1549286
loop_
_publ_author_name
'Hill, Ethan A.'
'Kelty, Margaret L.'
'Filatov, Alexander S.'
'Anderson, John S.'

_publ_section_title
;
 Isolable iodosylarene and iodoxyarene adducts of Co and their O-atom
 transfer and C-H activation reactivity.
;
_journal_issue 19
_journal_name_full 'Chemical science'
_journal_page_first 4493
_journal_page_last 4499
_journal_paper_doi 10.1039/c8sc01167b
_journal_volume 9
_journal_year 2018
_chemical_formula_moiety 'C31 H47 B Co I N6 O4 S, C32 H12 B F24, C4 H8 O, C4 H10 O'
_chemical_formula_sum 'C71 H77 B2 Co F24 I N6 O6 S'
_chemical_formula_weight 1805.89
_chemical_name_systematic '[CoTptBuPhIO2][BArF4]'
_space_group_crystal_system triclinic
_space_group_IT_number 2
_space_group_name_Hall '-P 1'
_space_group_name_H-M_alt 'P -1'
_symmetry_space_group_name_Hall '-P 1'
_symmetry_space_group_name_H-M 'P -1'
_atom_sites_solution_hydrogens geom
_atom_sites_solution_primary dual
_atom_sites_solution_secondary difmap
_audit_creation_date 2018-01-11
_audit_creation_method
;
Olex2 1.2
(compiled 2017.08.10 svn.r3458 for OlexSys, GUI svn.r5381)
;
_audit_update_record
;
2018-01-23 deposited with the CCDC.
2018-04-23 downloaded from the CCDC.
;
_cell_angle_alpha 69.338(4)
_cell_angle_beta 77.588(5)
_cell_angle_gamma 78.279(5)
_cell_formula_units_Z 2
_cell_length_a 13.018(3)
_cell_length_b 17.299(4)
_cell_length_c 19.933(4)
_cell_measurement_reflns_used 9444
_cell_measurement_temperature 100(2)
_cell_measurement_theta_max 16.150
_cell_measurement_theta_min 2.438
_cell_volume 4062.0(16)
_computing_cell_refinement 'SAINT V.8.35A (Bruker AXS Inc., 2013)'
_computing_data_collection 'APEX3 v.2015.9-0 (Bruker AXS Inc., 2015)'
_computing_data_reduction 'SAINT V.8.35A (Bruker AXS Inc., 2013)'
_computing_structure_refinement 'XL-2018/1 (Sheldrick, 2015b)'
_computing_structure_solution 'XT 2014/5 (Sheldrick, 2015a)'
_diffrn_ambient_temperature 100(2)
_diffrn_detector 'Pilatus1M(CdTe) pixel array detector'
_diffrn_detector_area_resol_mean 30
_diffrn_detector_type 'CMOS pixel array detector'
_diffrn_measured_fraction_theta_full 0.947
_diffrn_measured_fraction_theta_max 0.942
_diffrn_measurement_device_type 'three-circle diffractometer'
_diffrn_measurement_method 'phi rotation'
_diffrn_radiation_collimation '0.2 mm sinlge-pinhole'
_diffrn_radiation_monochromator 'Si(111) & Si(311)'
_diffrn_radiation_probe x-ray
_diffrn_radiation_type synchrotron
_diffrn_radiation_wavelength 0.41328
_diffrn_reflns_av_R_equivalents 0.0498
_diffrn_reflns_av_unetI/netI 0.0327
_diffrn_reflns_Laue_measured_fraction_full 0.947
_diffrn_reflns_Laue_measured_fraction_max 0.942
_diffrn_reflns_limit_h_max 17
_diffrn_reflns_limit_h_min -17
_diffrn_reflns_limit_k_max 23
_diffrn_reflns_limit_k_min -23
_diffrn_reflns_limit_l_max 26
_diffrn_reflns_limit_l_min -26
_diffrn_reflns_number 114410
_diffrn_reflns_point_group_measured_fraction_full 0.947
_diffrn_reflns_point_group_measured_fraction_max 0.942
_diffrn_reflns_theta_full 14.357
_diffrn_reflns_theta_max 16.214
_diffrn_reflns_theta_min 0.739
_diffrn_source synchrotron
_diffrn_source_type 'Insertion Device, Station 15 ID-B, APS, Argonne Nat'l Lab'
_exptl_absorpt_coefficient_mu 0.178
_exptl_absorpt_correction_T_max 0.7440
_exptl_absorpt_correction_T_min 0.6373
_exptl_absorpt_correction_type multi-scan
_exptl_absorpt_process_details
;
SADABS-2016/2 (Bruker,2016/2) was used for absorption correction. 
wR2(int) was 0.1262 before and 0.0679 after correction. 
The Ratio of minimum to maximum transmission is 0.8566. 
;
_exptl_crystal_colour colourless
_exptl_crystal_colour_primary colourless
_exptl_crystal_density_diffrn 1.477
_exptl_crystal_description block
_exptl_crystal_F_000 1830
_exptl_crystal_size_max 0.004
_exptl_crystal_size_mid 0.003
_exptl_crystal_size_min 0.003
_refine_diff_density_max 2.228
_refine_diff_density_min -2.107
_refine_diff_density_rms 0.138
_refine_ls_extinction_method none
_refine_ls_goodness_of_fit_ref 1.022
_refine_ls_hydrogen_treatment constr
_refine_ls_matrix_type full
_refine_ls_number_parameters 1055
_refine_ls_number_reflns 19783
_refine_ls_number_restraints 136
_refine_ls_restrained_S_all 1.030
_refine_ls_R_factor_all 0.0670
_refine_ls_R_factor_gt 0.0624
_refine_ls_shift/su_max 0.002
_refine_ls_shift/su_mean 0.000
_refine_ls_structure_factor_coef Fsqd
_refine_ls_weighting_details 'w=1/[\s^2^(Fo^2^)+(0.1228P)^2^+9.8748P] where P=(Fo^2^+2Fc^2^)/3'
_refine_ls_weighting_scheme calc
_refine_ls_wR_factor_gt 0.1946
_refine_ls_wR_factor_ref 0.1990
_reflns_Friedel_coverage 0.000
_reflns_number_gt 17696
_reflns_number_total 19783
_reflns_threshold_expression 'I > 2\s(I)'
_cod_data_source_file c8sc01167b2.cif
_cod_data_source_block 3
_cod_depositor_comments 'Adding full bibliography for 1549282--1549287.cif.'
_cod_original_cell_volume 4062.0(14)
_cod_database_code 1549286
_shelx_shelxl_version_number 2018/1
_shelx_space_group_comment
;
The symmetry employed for this shelxl refinement is uniquely defined
by the following loop, which should always be used as a source of
symmetry information in preference to the above space-group names.
They are only intended as comments.
;
_shelx_estimated_absorpt_t_max 0.999
_shelx_estimated_absorpt_t_min 0.999
_olex2_refinement_description
;
1. Fixed Uiso
 At 1.2 times of:
  All B(H) groups, All C(H) groups, All C(H,H) groups, All C(H,H,H,H) groups
 At 1.5 times of:
  All C(H,H,H) groups
2. Restrained distances
 F5X-C39 \\sim F4-C39 \\sim F6X-C39 \\sim F5-C39 \\sim F4X-C39 \\sim F6-C39
 with sigma of 0.01
 C65A-C64 \\sim C65-C64
 with sigma of 0.02
 C66-C65 \\sim C66A-C65A
 with sigma of 0.02
 C67-C66 \\sim C67A-C66A
 with sigma of 0.02
 O5-C67 \\sim O5-C67A
 with sigma of 0.02
3. Uiso/Uaniso restraints and constraints
Uanis(F6) = Uanis(F6X)
Uanis(C65A) = Uanis(C65)
Uanis(C66) = Uanis(C66A)
Uanis(C67) = Uanis(C67A)
4. Rigid body (RIGU) restrains
 C34, C39
 with sigma for 1-2 distances of 0.004 and sigma for 1-3 distances of 0.004
 F4, F5, F6, F5X, F4X, F6X, C39
 with sigma for 1-2 distances of 0.004 and sigma for 1-3 distances of 0.004
 O5, C64, C65, C66, C67, C67A, C66A, C65A
 with sigma for 1-2 distances of 0.004 and sigma for 1-3 distances of 0.004
 O6, C68, C69, C70, C71
 with sigma for 1-2 distances of 0.004 and sigma for 1-3 distances of 0.004
5. Others
 Sof(F5X)=Sof(F4X)=Sof(F6X)=1-FVAR(1)
 Sof(F4)=Sof(F5)=Sof(F6)=FVAR(1)
 Sof(H64C)=Sof(H64D)=Sof(C67A)=Sof(H67C)=Sof(H67D)=Sof(C66A)=Sof(H66C)=
 Sof(H66D)=Sof(C65A)=Sof(H65C)=Sof(H65D)=1-FVAR(2)
 Sof(H64A)=Sof(H64B)=Sof(C65)=Sof(H65A)=Sof(H65B)=Sof(C66)=Sof(H66A)=Sof(H66B)=
 Sof(C67)=Sof(H67A)=Sof(H67B)=FVAR(2)
6.a Ternary CH refined with riding coordinates:
 B1(H1A)
6.b Secondary CH2 refined with riding coordinates:
 C64(H64A,H64B), C64(H64C,H64D), C65(H65A,H65B), C66(H66A,H66B), C67(H67A,
 H67B), C67A(H67C,H67D), C66A(H66C,H66D), C65A(H65C,H65D), C69(H69A,H69B),
 C70(H70A,H70B)
6.c Aromatic/amide H refined with riding coordinates:
 C1(H1), C2(H2), C8(H8), C9(H9), C15(H15), C16(H16), C24(H24), C25(H25),
 C26(H26), C27(H27), C33(H33), C35(H35), C37(H37), C41(H41), C43(H43), C45(H45),
  C49(H49), C51(H51), C53(H53), C57(H57), C59(H59), C61(H61)
6.d Idealised Me refined as rotating group:
 C5(H5A,H5B,H5C), C6(H6A,H6B,H6C), C7(H7A,H7B,H7C), C12(H12A,H12B,H12C),
 C13(H13A,H13B,H13C), C14(H14A,H14B,H14C), C19(H19A,H19B,H19C), C20(H20A,H20B,
 H20C), C21(H21A,H21B,H21C), C29(H29A,H29B,H29C), C30(H30A,H30B,H30C), C31(H31A,
 H31B,H31C), C68(H68A,H68B,H68C), C71(H71A,H71B,H71C)
;
_olex2_submission_special_instructions 'No special instructions were received'

loop_
_space_group_symop_operation_xyz
'x, y, z'
'-x, -y, -z'

loop_
_atom_site_label
_atom_site_type_symbol
_atom_site_fract_x
_atom_site_fract_y
_atom_site_fract_z
_atom_site_U_iso_or_equiv
_atom_site_adp_type
_atom_site_occupancy
_atom_site_site_symmetry_order
_atom_site_calc_flag
_atom_site_refinement_flags_posn
_atom_site_refinement_flags_adp
_atom_site_refinement_flags_occupancy
_atom_site_disorder_assembly
_atom_site_disorder_group
I1 I 0.18469(2) 0.50479(2) 0.24257(2) 0.02791(8) Uani 1 1 d . . . . .
Co1 Co 0.11959(4) 0.69768(3) 0.28283(2) 0.02265(11) Uani 1 1 d . . . . .
S1 S -0.05573(8) 0.41531(6) 0.29783(7) 0.0381(2) Uani 1 1 d . . . . .
O1 O 0.1265(2) 0.58501(15) 0.28395(15) 0.0318(5) Uani 1 1 d . . . . .
O2 O -0.1575(3) 0.4371(2) 0.3364(2) 0.0569(9) Uani 1 1 d . . . . .
O3 O -0.0075(2) 0.47981(16) 0.23596(17) 0.0367(6) Uani 1 1 d . . . . .
O4 O 0.3204(2) 0.48972(18) 0.25313(18) 0.0400(6) Uani 1 1 d . . . . .
N1 N -0.0218(3) 0.8349(2) 0.3057(2) 0.0416(8) Uani 1 1 d . . . . .
N2 N -0.0285(3) 0.75573(19) 0.30866(17) 0.0331(7) Uani 1 1 d . . . . .
N3 N 0.1417(3) 0.86582(18) 0.21419(18) 0.0359(7) Uani 1 1 d . . . . .
N4 N 0.1628(2) 0.79515(17) 0.19523(16) 0.0272(6) Uani 1 1 d . . . . .
N5 N 0.1529(3) 0.80859(19) 0.34750(19) 0.0405(8) Uani 1 1 d . . . . .
N6 N 0.1862(3) 0.72647(17) 0.35215(17) 0.0313(6) Uani 1 1 d . . . . .
C1 C -0.1213(4) 0.8742(3) 0.3194(2) 0.0486(12) Uani 1 1 d . . . . .
H1 H -0.138664 0.929827 0.320676 0.058 Uiso 1 1 calc R . . . .
C2 C -0.1913(4) 0.8219(3) 0.3309(3) 0.0498(12) Uani 1 1 d . . . . .
H2 H -0.266423 0.833400 0.341693 0.060 Uiso 1 1 calc R . . . .
C3 C -0.1322(3) 0.7470(3) 0.3239(2) 0.0403(9) Uani 1 1 d . . . . .
C4 C -0.1693(3) 0.6684(3) 0.3296(3) 0.0448(10) Uani 1 1 d . . . . .
C5 C -0.1136(4) 0.5941(3) 0.3854(3) 0.0478(10) Uani 1 1 d . . . . .
H5A H -0.141731 0.543106 0.391794 0.072 Uiso 1 1 calc GR . . . .
H5B H -0.126588 0.604467 0.431997 0.072 Uiso 1 1 calc GR . . . .
H5C H -0.037012 0.587425 0.367981 0.072 Uiso 1 1 calc GR . . . .
C6 C -0.2896(4) 0.6733(4) 0.3569(5) 0.0731(19) Uani 1 1 d . . . . .
H6A H -0.327678 0.715115 0.319333 0.110 Uiso 1 1 calc GR . . . .
H6B H -0.306030 0.689184 0.400998 0.110 Uiso 1 1 calc GR . . . .
H6C H -0.311766 0.618770 0.367648 0.110 Uiso 1 1 calc GR . . . .
C7 C -0.1448(4) 0.6565(3) 0.2552(3) 0.0421(9) Uani 1 1 d . . . . .
H7A H -0.176497 0.706180 0.219762 0.063 Uiso 1 1 calc GR . . . .
H7B H -0.174488 0.607626 0.257892 0.063 Uiso 1 1 calc GR . . . .
H7C H -0.067689 0.648199 0.240222 0.063 Uiso 1 1 calc GR . . . .
C8 C 0.1908(4) 0.8257(3) 0.3974(3) 0.0468(11) Uani 1 1 d . . . . .
H8 H 0.178982 0.878082 0.405300 0.056 Uiso 1 1 calc R . . . .
C9 C 0.2495(4) 0.7543(3) 0.4352(2) 0.0428(10) Uani 1 1 d . . . . .
H9 H 0.285678 0.747699 0.473948 0.051 Uiso 1 1 calc R . . . .
C10 C 0.2456(3) 0.6933(2) 0.4053(2) 0.0337(8) Uani 1 1 d . . . . .
C11 C 0.2998(4) 0.6042(2) 0.4236(3) 0.0445(10) Uani 1 1 d . . . . .
C12 C 0.2136(5) 0.5462(3) 0.4464(3) 0.0522(12) Uani 1 1 d . . . . .
H12A H 0.163477 0.555879 0.487859 0.078 Uiso 1 1 calc GR . . . .
H12B H 0.247232 0.487867 0.459998 0.078 Uiso 1 1 calc GR . . . .
H12C H 0.175545 0.557916 0.405665 0.078 Uiso 1 1 calc GR . . . .
C13 C 0.3759(4) 0.5924(3) 0.3573(3) 0.0555(12) Uani 1 1 d . . . . .
H13A H 0.336660 0.606947 0.316677 0.083 Uiso 1 1 calc GR . . . .
H13B H 0.409127 0.534091 0.368454 0.083 Uiso 1 1 calc GR . . . .
H13C H 0.430948 0.628664 0.343938 0.083 Uiso 1 1 calc GR . . . .
C14 C 0.3553(6) 0.5831(3) 0.4893(4) 0.0657(17) Uani 1 1 d . . . . .
H14A H 0.418825 0.610997 0.474767 0.099 Uiso 1 1 calc GR . . . .
H14B H 0.375934 0.522623 0.508323 0.099 Uiso 1 1 calc GR . . . .
H14C H 0.306804 0.602231 0.527067 0.099 Uiso 1 1 calc GR . . . .
C15 C 0.1764(4) 0.9293(2) 0.1565(3) 0.0427(10) Uani 1 1 d . . . . .
H15 H 0.171405 0.985217 0.155470 0.051 Uiso 1 1 calc R . . . .
C16 C 0.2197(3) 0.9002(3) 0.0998(2) 0.0403(9) Uani 1 1 d . . . . .
H16 H 0.250365 0.931335 0.052620 0.048 Uiso 1 1 calc R . . . .
C17 C 0.2099(3) 0.8155(2) 0.12530(19) 0.0297(7) Uani 1 1 d . . . . .
C18 C 0.2431(3) 0.7521(3) 0.0862(2) 0.0337(7) Uani 1 1 d . . . . .
C19 C 0.2906(4) 0.7942(4) 0.0076(2) 0.0552(12) Uani 1 1 d . . . . .
H19A H 0.309895 0.753195 -0.018149 0.083 Uiso 1 1 calc GR . . . .
H19B H 0.354074 0.817063 0.006636 0.083 Uiso 1 1 calc GR . . . .
H19C H 0.238210 0.839453 -0.016028 0.083 Uiso 1 1 calc GR . . . .
C20 C 0.3286(3) 0.6844(3) 0.1229(2) 0.0423(9) Uani 1 1 d . . . . .
H20A H 0.394570 0.708044 0.113544 0.063 Uiso 1 1 calc GR . . . .
H20B H 0.341411 0.638198 0.103107 0.063 Uiso 1 1 calc GR . . . .
H20C H 0.304346 0.663707 0.175293 0.063 Uiso 1 1 calc GR . . . .
C21 C 0.1462(3) 0.7136(3) 0.0877(2) 0.0390(8) Uani 1 1 d . . . . .
H21A H 0.112788 0.689943 0.138144 0.059 Uiso 1 1 calc GR . . . .
H21B H 0.168721 0.669413 0.065440 0.059 Uiso 1 1 calc GR . . . .
H21C H 0.095108 0.756790 0.060637 0.059 Uiso 1 1 calc GR . . . .
C22 C 0.1387(3) 0.4040(2) 0.3372(2) 0.0307(7) Uani 1 1 d . . . . .
C23 C 0.0385(3) 0.3781(2) 0.3582(2) 0.0357(8) Uani 1 1 d . . . . .
C24 C 0.0131(4) 0.3228(3) 0.4270(3) 0.0482(11) Uani 1 1 d . . . . .
H24 H -0.055782 0.306405 0.442403 0.058 Uiso 1 1 calc R . . . .
C25 C 0.0889(5) 0.2909(3) 0.4739(3) 0.0527(12) Uani 1 1 d . . . . .
H25 H 0.071174 0.253777 0.521553 0.063 Uiso 1 1 calc R . . . .
C26 C 0.1891(4) 0.3136(3) 0.4506(3) 0.0464(10) Uani 1 1 d . . . . .
H26 H 0.241702 0.289252 0.481306 0.056 Uiso 1 1 calc R . . . .
C27 C 0.2146(3) 0.3719(2) 0.3825(2) 0.0371(8) Uani 1 1 d . . . . .
H27 H 0.282999 0.389177 0.367557 0.044 Uiso 1 1 calc R . . . .
C28 C -0.0644(4) 0.3310(3) 0.2653(4) 0.0552(14) Uani 1 1 d . . . . .
C29 C -0.1354(4) 0.3728(3) 0.2063(4) 0.0612(15) Uani 1 1 d . . . . .
H29A H -0.203255 0.398506 0.226956 0.092 Uiso 1 1 calc GR . . . .
H29B H -0.148388 0.330820 0.187675 0.092 Uiso 1 1 calc GR . . . .
H29C H -0.100002 0.415819 0.166501 0.092 Uiso 1 1 calc GR . . . .
C30 C -0.1146(7) 0.2626(4) 0.3273(5) 0.095(3) Uani 1 1 d . . . . .
H30A H -0.066355 0.236182 0.363217 0.142 Uiso 1 1 calc GR . . . .
H30B H -0.128013 0.220816 0.308704 0.142 Uiso 1 1 calc GR . . . .
H30C H -0.181781 0.286596 0.350207 0.142 Uiso 1 1 calc GR . . . .
C31 C 0.0464(5) 0.3000(4) 0.2337(4) 0.0695(19) Uani 1 1 d . . . . .
H31A H 0.078511 0.347031 0.196843 0.104 Uiso 1 1 calc GR . . . .
H31B H 0.042360 0.258699 0.211413 0.104 Uiso 1 1 calc GR . . . .
H31C H 0.090054 0.274228 0.272451 0.104 Uiso 1 1 calc GR . . . .
B1 B 0.0852(5) 0.8674(3) 0.2896(3) 0.0437(12) Uani 1 1 d . . . . .
H1A H 0.073677 0.925498 0.291694 0.052 Uiso 1 1 calc R . . . .
F1 F 0.0699(3) 1.1579(3) 0.0446(2) 0.0949(17) Uani 1 1 d . . . . .
F2 F 0.0698(2) 1.1423(2) 0.1553(2) 0.0604(8) Uani 1 1 d . . . . .
F3 F -0.0267(2) 1.2463(2) 0.09237(17) 0.0540(7) Uani 1 1 d . . . . .
F4 F -0.0592(3) 0.8635(2) 0.1346(3) 0.0627(15) Uani 0.724(5) 1 d D U P A 1
F5 F -0.2239(3) 0.8735(2) 0.1454(3) 0.0514(11) Uani 0.724(5) 1 d D U P A 1
F6 F -0.1414(7) 0.9346(3) 0.0441(2) 0.0783(18) Uani 0.724(5) 1 d D U P A 1
F5X F -0.0503(8) 0.9157(8) 0.0650(7) 0.062(3) Uani 0.276(5) 1 d D U P A 2
F4X F -0.2103(9) 0.9309(7) 0.0697(7) 0.051(3) Uani 0.276(5) 1 d D U P A 2
F6X F -0.1287(18) 0.8528(5) 0.1663(5) 0.0783(18) Uani 0.276(5) 1 d D U P A 2
F7 F -0.4953(4) 1.0506(4) 0.0456(3) 0.116(2) Uani 1 1 d . . . . .
F8 F -0.6663(3) 1.0692(4) 0.06612(18) 0.1003(18) Uani 1 1 d . . . . .
F9 F -0.5755(5) 1.1662(3) 0.02347(18) 0.1041(18) Uani 1 1 d . . . . .
F10 F -0.84787(18) 1.0904(2) 0.29801(14) 0.0469(6) Uani 1 1 d . . . . .
F11 F -0.77661(16) 1.15227(14) 0.34956(12) 0.0336(4) Uani 1 1 d . . . . .
F12 F -0.74768(19) 1.01955(15) 0.37830(13) 0.0402(5) Uani 1 1 d . . . . .
F13 F -0.42407(19) 0.80742(13) 0.45912(13) 0.0358(5) Uani 1 1 d . . . . .
F14 F -0.54110(16) 0.89573(14) 0.49616(14) 0.0374(5) Uani 1 1 d . . . . .
F15 F -0.4135(2) 0.83074(15) 0.55594(12) 0.0389(5) Uani 1 1 d . . . . .
F16 F -0.09156(17) 0.95251(15) 0.49894(13) 0.0357(5) Uani 1 1 d . . . . .
F17 F -0.05102(16) 1.04049(17) 0.39302(12) 0.0376(5) Uani 1 1 d . . . . .
F18 F -0.15139(18) 1.08250(15) 0.47734(13) 0.0352(5) Uani 1 1 d . . . . .
F19 F -0.3897(2) 1.29291(15) 0.41992(14) 0.0448(6) Uani 1 1 d . . . . .
F20 F -0.4112(2) 1.42265(14) 0.35458(14) 0.0400(5) Uani 1 1 d . . . . .
F21 F -0.54351(19) 1.35409(16) 0.39701(14) 0.0396(5) Uani 1 1 d . . . . .
F22 F -0.4641(3) 1.48998(18) 0.09398(18) 0.0682(10) Uani 1 1 d . . . . .
F23 F -0.2976(3) 1.4552(3) 0.0797(2) 0.0991(18) Uani 1 1 d . . . . .
F24 F -0.3933(4) 1.3973(2) 0.04508(17) 0.0878(14) Uani 1 1 d . . . . .
C32 C -0.2580(2) 1.09149(19) 0.19609(16) 0.0206(5) Uani 1 1 d . . . . .
C33 C -0.2441(3) 1.0184(2) 0.17752(17) 0.0240(6) Uani 1 1 d . . . . .
H33 H -0.298659 0.983865 0.194878 0.029 Uiso 1 1 calc R . . . .
C34 C -0.1520(3) 0.9956(2) 0.13419(18) 0.0277(7) Uani 1 1 d . U . . .
C35 C -0.0701(3) 1.0436(3) 0.1082(2) 0.0331(8) Uani 1 1 d . . . . .
H35 H -0.007987 1.028373 0.077906 0.040 Uiso 1 1 calc R . . . .
C36 C -0.0816(2) 1.1140(3) 0.12768(19) 0.0298(7) Uani 1 1 d . . . . .
C37 C -0.1739(2) 1.1380(2) 0.17025(17) 0.0238(6) Uani 1 1 d . . . . .
H37 H -0.179468 1.187592 0.181942 0.029 Uiso 1 1 calc R . . . .
C38 C 0.0070(3) 1.1666(3) 0.1034(2) 0.0422(10) Uani 1 1 d . . . . .
C39 C -0.1414(3) 0.9193(2) 0.11251(18) 0.0356(8) Uani 1 1 d D U . . .
C40 C -0.4732(2) 1.10259(18) 0.23063(15) 0.0186(5) Uani 1 1 d . . . . .
C41 C -0.4814(3) 1.0980(2) 0.16319(16) 0.0232(6) Uani 1 1 d . . . . .
H41 H -0.419428 1.098775 0.127785 0.028 Uiso 1 1 calc R . . . .
C42 C -0.5774(3) 1.0923(2) 0.14651(18) 0.0295(7) Uani 1 1 d . . . . .
C43 C -0.6695(3) 1.0898(2) 0.19673(19) 0.0293(7) Uani 1 1 d . . . . .
H43 H -0.734770 1.084584 0.185714 0.035 Uiso 1 1 calc R . . . .
C44 C -0.6637(2) 1.0951(2) 0.26372(17) 0.0230(6) Uani 1 1 d . . . . .
C45 C -0.5682(2) 1.10287(19) 0.27944(16) 0.0207(5) Uani 1 1 d . . . . .
H45 H -0.567247 1.108574 0.324984 0.025 Uiso 1 1 calc R . . . .
C46 C -0.7591(3) 1.0895(2) 0.3212(2) 0.0297(7) Uani 1 1 d . . . . .
C47 C -0.5810(4) 1.0915(4) 0.0724(2) 0.0502(12) Uani 1 1 d . . . . .
C48 C -0.3412(2) 1.05249(17) 0.33205(15) 0.0171(5) Uani 1 1 d . . . . .
C49 C -0.3985(2) 0.98726(18) 0.37667(15) 0.0181(5) Uani 1 1 d . . . . .
H49 H -0.457302 0.977979 0.360735 0.022 Uiso 1 1 calc R . . . .
C50 C -0.3713(2) 0.93575(18) 0.44383(16) 0.0190(5) Uani 1 1 d . . . . .
C51 C -0.2850(2) 0.94503(18) 0.46884(16) 0.0206(5) Uani 1 1 d . . . . .
H51 H -0.266594 0.909388 0.514468 0.025 Uiso 1 1 calc R . . . .
C52 C -0.2259(2) 1.00831(18) 0.42495(15) 0.0188(5) Uani 1 1 d . . . . .
C53 C -0.2547(2) 1.06101(17) 0.35877(15) 0.0182(5) Uani 1 1 d . . . . .
H53 H -0.213860 1.104605 0.330576 0.022 Uiso 1 1 calc R . . . .
C54 C -0.4370(2) 0.86781(19) 0.48820(17) 0.0231(6) Uani 1 1 d . . . . .
C55 C -0.1305(2) 1.0208(2) 0.44851(17) 0.0243(6) Uani 1 1 d . . . . .
C56 C -0.3790(2) 1.21251(18) 0.24605(16) 0.0184(5) Uani 1 1 d . . . . .
C57 C -0.3782(3) 1.2752(2) 0.17835(17) 0.0250(6) Uani 1 1 d . . . . .
H57 H -0.364071 1.259621 0.135729 0.030 Uiso 1 1 calc R . . . .
C58 C -0.3974(3) 1.3598(2) 0.1715(2) 0.0298(7) Uani 1 1 d . . . . .
C59 C -0.4200(3) 1.3850(2) 0.2330(2) 0.0289(7) Uani 1 1 d . . . . .
H59 H -0.434921 1.442475 0.228817 0.035 Uiso 1 1 calc R . . . .
C60 C -0.4200(2) 1.32410(19) 0.30008(18) 0.0232(6) Uani 1 1 d . . . . .
C61 C -0.4003(2) 1.23962(18) 0.30651(16) 0.0192(5) Uani 1 1 d . . . . .
H61 H -0.401450 1.199249 0.353520 0.023 Uiso 1 1 calc R . . . .
C62 C -0.4403(3) 1.3489(2) 0.3666(2) 0.0283(7) Uani 1 1 d . . . . .
C63 C -0.3886(4) 1.4246(3) 0.0980(2) 0.0452(10) Uani 1 1 d . . . . .
B2 B -0.3639(2) 1.1144(2) 0.25099(17) 0.0181(6) Uani 1 1 d . . . . .
O5 O 0.2437(3) 0.3994(2) 0.1737(2) 0.0479(7) Uani 1 1 d D U . . .
C64 C 0.3255(4) 0.3289(3) 0.1925(3) 0.0479(10) Uani 1 1 d D U . . .
H64A H 0.299102 0.285128 0.237092 0.057 Uiso 0.660(8) 1 calc R . P B 1
H64B H 0.388525 0.346154 0.200683 0.057 Uiso 0.660(8) 1 calc R . P B 1
H64C H 0.295626 0.277336 0.223869 0.057 Uiso 0.340(8) 1 calc R . P B 2
H64D H 0.378123 0.339590 0.216261 0.057 Uiso 0.340(8) 1 calc R . P B 2
C65 C 0.3528(10) 0.2973(5) 0.1284(5) 0.059(2) Uani 0.660(8) 1 d D U P B 1
H65A H 0.304175 0.258314 0.131949 0.071 Uiso 0.660(8) 1 calc R . P B 1
H65B H 0.426950 0.269001 0.124053 0.071 Uiso 0.660(8) 1 calc R . P B 1
C66 C 0.3377(9) 0.3783(5) 0.0640(5) 0.0616(19) Uani 0.660(8) 1 d D U P B 1
H66A H 0.407357 0.393906 0.036107 0.074 Uiso 0.660(8) 1 calc R . P B 1
H66B H 0.295813 0.371386 0.031083 0.074 Uiso 0.660(8) 1 calc R . P B 1
C67 C 0.2797(10) 0.4435(5) 0.0970(4) 0.063(2) Uani 0.660(8) 1 d D U P B 1
H67A H 0.327434 0.483488 0.092536 0.076 Uiso 0.660(8) 1 calc R . P B 1
H67B H 0.218296 0.474574 0.072240 0.076 Uiso 0.660(8) 1 calc R . P B 1
C67A C 0.2154(18) 0.4238(10) 0.1033(8) 0.063(2) Uani 0.340(8) 1 d D U P B 2
H67C H 0.239253 0.477792 0.072023 0.076 Uiso 0.340(8) 1 calc R . P B 2
H67D H 0.137769 0.428173 0.105774 0.076 Uiso 0.340(8) 1 calc R . P B 2
C66A C 0.2743(15) 0.3536(10) 0.0764(10) 0.0616(19) Uani 0.340(8) 1 d D U P B 2
H66C H 0.295609 0.373094 0.023044 0.074 Uiso 0.340(8) 1 calc R . P B 2
H66D H 0.230984 0.307854 0.090101 0.074 Uiso 0.340(8) 1 calc R . P B 2
C65A C 0.3724(16) 0.3256(12) 0.1161(8) 0.059(2) Uani 0.340(8) 1 d D U P B 2
H65C H 0.405685 0.268400 0.117461 0.071 Uiso 0.340(8) 1 calc R . P B 2
H65D H 0.426009 0.364159 0.092345 0.071 Uiso 0.340(8) 1 calc R . P B 2
O6 O 0.5266(6) 0.7434(4) 0.2123(5) 0.118(2) Uani 1 1 d . U . . .
C68 C 0.6123(10) 0.6206(7) 0.1805(7) 0.130(4) Uani 1 1 d . U . . .
H68A H 0.662925 0.600669 0.144042 0.194 Uiso 1 1 calc GR . . . .
H68B H 0.542954 0.603651 0.185197 0.194 Uiso 1 1 calc GR . . . .
H68C H 0.637935 0.596531 0.227337 0.194 Uiso 1 1 calc GR . . . .
C69 C 0.6017(7) 0.7116(6) 0.1580(7) 0.114(3) Uani 1 1 d . U . . .
H69A H 0.576028 0.735934 0.110549 0.136 Uiso 1 1 calc R . . . .
H69B H 0.672060 0.728812 0.151955 0.136 Uiso 1 1 calc R . . . .
C70 C 0.5065(8) 0.8301(6) 0.1962(8) 0.149(5) Uani 1 1 d . U . . .
H70A H 0.471141 0.855409 0.152617 0.179 Uiso 1 1 calc R . . . .
H70B H 0.574515 0.852639 0.185389 0.179 Uiso 1 1 calc R . . . .
C71 C 0.4401(10) 0.8517(6) 0.2562(9) 0.187(8) Uani 1 1 d . U . . .
H71A H 0.388110 0.900495 0.237961 0.280 Uiso 1 1 calc GR . . . .
H71B H 0.483969 0.864628 0.284023 0.280 Uiso 1 1 calc GR . . . .
H71C H 0.402817 0.804602 0.287569 0.280 Uiso 1 1 calc GR . . . .

loop_
_atom_site_aniso_label
_atom_site_aniso_U_11
_atom_site_aniso_U_22
_atom_site_aniso_U_33
_atom_site_aniso_U_23
_atom_site_aniso_U_13
_atom_site_aniso_U_12
I1 0.02764(13) 0.02667(13) 0.03180(14) -0.01339(9) -0.00488(9) -0.00165(8)
Co1 0.0318(2) 0.01802(19) 0.0177(2) -0.00669(15) -0.00583(16) 0.00136(16)
S1 0.0276(4) 0.0306(4) 0.0561(6) -0.0101(4) -0.0136(4) -0.0038(3)
O1 0.0383(13) 0.0243(11) 0.0330(14) -0.0119(9) -0.0015(11) -0.0045(10)
O2 0.0290(15) 0.059(2) 0.073(3) -0.0118(18) -0.0055(15) -0.0050(14)
O3 0.0340(13) 0.0290(12) 0.0494(17) -0.0111(11) -0.0161(12) -0.0020(10)
O4 0.0256(12) 0.0424(15) 0.0549(19) -0.0190(13) -0.0068(12) -0.0040(11)
N1 0.063(2) 0.0287(15) 0.0333(18) -0.0180(13) -0.0181(16) 0.0189(15)
N2 0.0418(17) 0.0283(14) 0.0261(15) -0.0128(11) -0.0050(13) 0.0090(12)
N3 0.057(2) 0.0212(13) 0.0325(17) -0.0034(11) -0.0238(15) -0.0031(13)
N4 0.0370(15) 0.0222(12) 0.0227(13) -0.0022(10) -0.0135(12) -0.0046(11)
N5 0.073(2) 0.0209(13) 0.0356(18) -0.0138(12) -0.0297(17) 0.0073(14)
N6 0.0524(18) 0.0196(12) 0.0243(14) -0.0087(10) -0.0166(13) 0.0037(12)
C1 0.065(3) 0.044(2) 0.035(2) -0.0241(17) -0.016(2) 0.027(2)
C2 0.055(3) 0.050(2) 0.033(2) -0.0210(18) -0.0033(19) 0.025(2)
C3 0.040(2) 0.045(2) 0.0288(19) -0.0153(15) -0.0005(15) 0.0121(16)
C4 0.0318(19) 0.052(2) 0.043(2) -0.0176(18) 0.0054(16) 0.0044(17)
C5 0.050(2) 0.050(2) 0.035(2) -0.0111(18) 0.0108(18) -0.0110(19)
C6 0.039(3) 0.077(4) 0.098(5) -0.042(4) 0.016(3) -0.002(2)
C7 0.039(2) 0.040(2) 0.044(2) -0.0136(17) -0.0089(17) 0.0023(16)
C8 0.076(3) 0.0314(19) 0.044(2) -0.0198(17) -0.030(2) 0.0041(19)
C9 0.068(3) 0.0343(19) 0.034(2) -0.0143(15) -0.026(2) 0.0002(18)
C10 0.051(2) 0.0251(16) 0.0274(17) -0.0090(13) -0.0162(16) 0.0004(14)
C11 0.068(3) 0.0282(18) 0.042(2) -0.0131(15) -0.033(2) 0.0096(17)
C12 0.092(4) 0.0271(18) 0.034(2) 0.0008(15) -0.022(2) -0.007(2)
C13 0.054(3) 0.045(2) 0.073(4) -0.027(2) -0.020(3) 0.007(2)
C14 0.094(4) 0.045(3) 0.069(4) -0.022(2) -0.058(4) 0.018(3)
C15 0.056(2) 0.0225(16) 0.050(2) 0.0034(15) -0.032(2) -0.0095(16)
C16 0.039(2) 0.0359(19) 0.039(2) 0.0093(15) -0.0197(17) -0.0139(15)
C17 0.0276(15) 0.0335(17) 0.0248(16) 0.0009(12) -0.0132(13) -0.0065(13)
C18 0.0289(16) 0.046(2) 0.0196(16) -0.0042(13) -0.0030(13) -0.0039(14)
C19 0.060(3) 0.067(3) 0.023(2) -0.0005(19) 0.0027(19) -0.009(2)
C20 0.0310(18) 0.049(2) 0.036(2) -0.0063(17) -0.0032(15) 0.0015(16)
C21 0.041(2) 0.048(2) 0.035(2) -0.0187(16) -0.0111(16) -0.0062(17)
C22 0.0323(17) 0.0262(15) 0.0343(19) -0.0107(13) -0.0079(14) -0.0014(13)
C23 0.0318(17) 0.0288(17) 0.045(2) -0.0089(15) -0.0110(16) -0.0022(13)
C24 0.043(2) 0.041(2) 0.052(3) -0.0033(19) -0.006(2) -0.0097(17)
C25 0.066(3) 0.040(2) 0.041(3) 0.0018(18) -0.012(2) -0.005(2)
C26 0.055(3) 0.036(2) 0.047(3) -0.0090(17) -0.024(2) 0.0049(18)
C27 0.0353(18) 0.0333(18) 0.047(2) -0.0160(16) -0.0163(17) 0.0020(14)
C28 0.054(3) 0.032(2) 0.092(4) -0.016(2) -0.039(3) -0.0091(18)
C29 0.051(3) 0.049(3) 0.097(5) -0.024(3) -0.040(3) -0.006(2)
C30 0.114(6) 0.056(3) 0.123(6) 0.010(4) -0.066(5) -0.051(4)
C31 0.065(3) 0.053(3) 0.118(6) -0.054(3) -0.049(4) 0.016(2)
B1 0.077(3) 0.0224(18) 0.037(2) -0.0149(16) -0.029(2) 0.0124(19)
F1 0.0533(18) 0.191(5) 0.087(3) -0.106(3) 0.0514(18) -0.075(2)
F2 0.0363(13) 0.082(2) 0.082(2) -0.0405(18) -0.0299(15) -0.0024(13)
F3 0.0322(12) 0.0676(18) 0.0566(18) -0.0082(14) -0.0001(11) -0.0234(12)
F4 0.036(2) 0.0374(19) 0.114(5) -0.028(2) -0.022(2) 0.0137(15)
F5 0.0391(18) 0.055(2) 0.073(3) -0.047(2) 0.0094(17) -0.0081(15)
F6 0.163(6) 0.040(2) 0.0245(18) -0.0162(14) -0.005(2) 0.002(3)
F5X 0.048(5) 0.079(7) 0.084(8) -0.075(7) 0.024(5) -0.012(5)
F4X 0.049(5) 0.049(6) 0.072(8) -0.045(5) -0.020(5) 0.014(4)
F6X 0.163(6) 0.040(2) 0.0245(18) -0.0162(14) -0.005(2) 0.002(3)
F7 0.086(3) 0.229(6) 0.079(3) -0.119(4) -0.013(2) 0.001(3)
F8 0.090(3) 0.213(5) 0.0364(17) -0.053(2) 0.0095(17) -0.104(3)
F9 0.165(5) 0.138(4) 0.0228(15) -0.0030(19) -0.023(2) -0.084(4)
F10 0.0222(10) 0.088(2) 0.0381(14) -0.0256(13) -0.0005(9) -0.0191(11)
F11 0.0249(9) 0.0446(12) 0.0293(11) -0.0154(9) 0.0012(8) 0.0003(8)
F12 0.0407(12) 0.0423(12) 0.0265(11) -0.0026(9) 0.0088(9) -0.0118(10)
F13 0.0418(12) 0.0298(10) 0.0349(12) -0.0152(9) 0.0122(9) -0.0138(9)
F14 0.0203(9) 0.0335(11) 0.0438(14) -0.0041(9) 0.0099(8) -0.0027(8)
F15 0.0444(12) 0.0440(12) 0.0198(10) 0.0058(9) -0.0046(9) -0.0174(10)
F16 0.0295(10) 0.0422(12) 0.0320(11) -0.0021(9) -0.0173(9) -0.0019(9)
F17 0.0194(9) 0.0670(15) 0.0241(11) -0.0104(10) 0.0004(8) -0.0125(9)
F18 0.0329(11) 0.0458(12) 0.0364(12) -0.0220(10) -0.0071(9) -0.0088(9)
F19 0.0656(16) 0.0363(12) 0.0402(14) -0.0218(10) -0.0324(13) 0.0188(11)
F20 0.0491(13) 0.0317(11) 0.0461(14) -0.0209(10) -0.0049(11) -0.0089(10)
F21 0.0339(11) 0.0501(13) 0.0372(13) -0.0216(10) 0.0010(9) -0.0045(10)
F22 0.099(3) 0.0381(14) 0.0471(18) 0.0021(12) -0.0247(17) 0.0213(15)
F23 0.076(2) 0.109(3) 0.066(2) 0.050(2) -0.021(2) -0.042(2)
F24 0.182(5) 0.0436(16) 0.0270(15) 0.0037(12) -0.031(2) -0.005(2)
C32 0.0182(12) 0.0258(14) 0.0132(12) -0.0051(10) -0.0017(10) 0.0038(10)
C33 0.0249(14) 0.0261(14) 0.0163(14) -0.0063(11) -0.0023(11) 0.0051(11)
C34 0.0262(15) 0.0339(16) 0.0198(15) -0.0120(12) -0.0059(12) 0.0114(12)
C35 0.0196(14) 0.056(2) 0.0229(16) -0.0194(15) -0.0047(12) 0.0091(14)
C36 0.0152(13) 0.053(2) 0.0213(15) -0.0157(14) -0.0010(11) -0.0009(13)
C37 0.0166(12) 0.0374(16) 0.0160(14) -0.0098(11) -0.0013(10) 0.0004(11)
C38 0.0194(15) 0.080(3) 0.037(2) -0.033(2) 0.0034(14) -0.0094(17)
C39 0.0382(18) 0.0372(18) 0.0273(18) -0.0164(13) -0.0029(14) 0.0121(14)
C40 0.0186(12) 0.0224(13) 0.0143(12) -0.0059(10) -0.0025(10) -0.0019(10)
C41 0.0268(14) 0.0303(15) 0.0134(13) -0.0074(10) -0.0002(11) -0.0082(11)
C42 0.0323(17) 0.0425(18) 0.0178(15) -0.0107(12) -0.0026(13) -0.0139(14)
C43 0.0280(15) 0.0427(19) 0.0218(15) -0.0103(13) -0.0041(12) -0.0150(14)
C44 0.0207(13) 0.0293(15) 0.0183(14) -0.0064(11) -0.0017(11) -0.0056(11)
C45 0.0195(13) 0.0279(14) 0.0146(13) -0.0078(10) -0.0025(10) -0.0013(10)
C46 0.0211(14) 0.0415(18) 0.0262(17) -0.0096(13) -0.0027(12) -0.0074(13)
C47 0.046(2) 0.095(4) 0.0225(19) -0.026(2) 0.0014(17) -0.034(2)
C48 0.0166(12) 0.0200(12) 0.0135(12) -0.0071(9) 0.0005(9) 0.0004(9)
C49 0.0167(12) 0.0217(13) 0.0137(13) -0.0057(10) 0.0002(9) -0.0006(10)
C50 0.0183(12) 0.0205(12) 0.0144(13) -0.0053(10) 0.0021(10) -0.0002(10)
C51 0.0211(13) 0.0234(13) 0.0141(13) -0.0054(10) -0.0012(10) 0.0014(10)
C52 0.0177(12) 0.0249(13) 0.0136(13) -0.0080(10) -0.0020(10) 0.0006(10)
C53 0.0190(12) 0.0198(12) 0.0148(13) -0.0060(9) -0.0013(10) -0.0009(10)
C54 0.0211(13) 0.0262(14) 0.0166(14) -0.0052(11) 0.0040(10) -0.0017(11)
C55 0.0214(13) 0.0326(16) 0.0174(14) -0.0063(11) -0.0038(11) -0.0029(11)
C56 0.0151(11) 0.0218(13) 0.0157(13) -0.0041(10) -0.0021(9) -0.0007(9)
C57 0.0264(14) 0.0258(15) 0.0186(14) -0.0022(11) -0.0052(11) -0.0014(11)
C58 0.0340(17) 0.0247(15) 0.0260(17) -0.0014(12) -0.0097(13) -0.0007(12)
C59 0.0319(16) 0.0207(14) 0.0324(18) -0.0049(12) -0.0122(14) 0.0013(12)
C60 0.0206(13) 0.0220(14) 0.0266(16) -0.0086(11) -0.0065(11) 0.0020(10)
C61 0.0162(12) 0.0200(13) 0.0196(13) -0.0059(10) -0.0029(10) 0.0004(9)
C62 0.0325(16) 0.0220(14) 0.0313(18) -0.0103(12) -0.0102(14) 0.0029(12)
C63 0.063(3) 0.0301(18) 0.035(2) 0.0033(15) -0.017(2) -0.0030(18)
B2 0.0164(13) 0.0215(14) 0.0145(14) -0.0054(10) -0.0017(11) -0.0001(10)
O5 0.0565(19) 0.0377(15) 0.0493(19) -0.0173(13) -0.0132(15) 0.0044(13)
C64 0.049(2) 0.039(2) 0.051(3) -0.0142(18) -0.010(2) 0.0058(18)
C65 0.082(5) 0.035(5) 0.058(4) -0.019(3) -0.013(4) 0.005(4)
C66 0.080(5) 0.050(4) 0.052(4) -0.019(3) -0.008(4) 0.002(3)
C67 0.094(7) 0.039(3) 0.045(3) -0.010(3) -0.011(4) 0.008(4)
C67A 0.094(7) 0.039(3) 0.045(3) -0.010(3) -0.011(4) 0.008(4)
C66A 0.080(5) 0.050(4) 0.052(4) -0.019(3) -0.008(4) 0.002(3)
C65A 0.082(5) 0.035(5) 0.058(4) -0.019(3) -0.013(4) 0.005(4)
O6 0.097(4) 0.087(4) 0.137(6) 0.021(3) -0.044(4) -0.017(3)
C68 0.136(9) 0.113(6) 0.157(11) -0.019(6) -0.086(8) -0.034(6)
C69 0.075(5) 0.114(6) 0.144(8) 0.004(5) -0.063(5) -0.030(4)
C70 0.075(6) 0.089(5) 0.206(12) 0.036(6) 0.002(6) -0.017(5)
C71 0.112(8) 0.067(5) 0.258(15) 0.031(7) 0.051(9) 0.024(5)

loop_
_atom_type_symbol
_atom_type_description
_atom_type_scat_dispersion_real
_atom_type_scat_dispersion_imag
_atom_type_scat_source
C C 0.0000 0.0010 'International Tables Vol C Tables 4.2.6.8 and 6.1.1.4'
H H 0.0000 0.0000 'International Tables Vol C Tables 4.2.6.8 and 6.1.1.4'
B B 0.0000 0.0000 'International Tables Vol C Tables 4.2.6.8 and 6.1.1.4'
Co Co 0.2160 0.3560 'International Tables Vol C Tables 4.2.6.8 and 6.1.1.4'
F F 0.0040 0.0030 'International Tables Vol C Tables 4.2.6.8 and 6.1.1.4'
I I -1.9020 0.6870 'International Tables Vol C Tables 4.2.6.8 and 6.1.1.4'
N N 0.0010 0.0010 'International Tables Vol C Tables 4.2.6.8 and 6.1.1.4'
O O 0.0020 0.0020 'International Tables Vol C Tables 4.2.6.8 and 6.1.1.4'
S S 0.0440 0.0410 'International Tables Vol C Tables 4.2.6.8 and 6.1.1.4'

loop_
_geom_angle_atom_site_label_1
_geom_angle_atom_site_label_2
_geom_angle_atom_site_label_3
_geom_angle
O1 I1 C22 94.56(13)
O4 I1 O1 102.19(13)
O4 I1 C22 96.26(14)
O1 Co1 N2 115.44(13)
O1 Co1 N4 125.89(12)
O1 Co1 N6 122.86(12)
N4 Co1 N2 95.05(13)
N6 Co1 N2 95.25(14)
N6 Co1 N4 95.25(12)
O2 S1 O3 119.0(2)
O2 S1 C23 109.1(2)
O2 S1 C28 108.6(3)
O3 S1 C23 104.43(18)
O3 S1 C28 107.2(2)
C23 S1 C28 108.1(2)
I1 O1 Co1 148.35(16)
N2 N1 B1 122.1(3)
C1 N1 N2 108.6(4)
C1 N1 B1 129.3(4)
N1 N2 Co1 109.3(3)
C3 N2 Co1 143.3(3)
C3 N2 N1 107.3(3)
N4 N3 B1 122.5(3)
C15 N3 N4 108.7(4)
C15 N3 B1 128.8(4)
N3 N4 Co1 109.3(2)
C17 N4 Co1 143.0(3)
C17 N4 N3 107.5(3)
N6 N5 B1 121.4(3)
C8 N5 N6 109.5(3)
C8 N5 B1 129.1(3)
N5 N6 Co1 109.7(2)
C10 N6 Co1 142.9(2)
C10 N6 N5 107.1(3)
N1 C1 H1 125.5
C2 C1 N1 108.9(4)
C2 C1 H1 125.5
C1 C2 H2 126.6
C1 C2 C3 106.8(4)
C3 C2 H2 126.6
N2 C3 C2 108.3(4)
N2 C3 C4 121.9(3)
C2 C3 C4 129.7(4)
C3 C4 C5 109.5(4)
C3 C4 C6 109.7(4)
C3 C4 C7 109.3(4)
C6 C4 C5 107.7(5)
C7 C4 C5 110.7(4)
C7 C4 C6 109.9(5)
C4 C5 H5A 109.5
C4 C5 H5B 109.5
C4 C5 H5C 109.5
H5A C5 H5B 109.5
H5A C5 H5C 109.5
H5B C5 H5C 109.5
C4 C6 H6A 109.5
C4 C6 H6B 109.5
C4 C6 H6C 109.5
H6A C6 H6B 109.5
H6A C6 H6C 109.5
H6B C6 H6C 109.5
C4 C7 H7A 109.5
C4 C7 H7B 109.5
C4 C7 H7C 109.5
H7A C7 H7B 109.5
H7A C7 H7C 109.5
H7B C7 H7C 109.5
N5 C8 H8 126.0
N5 C8 C9 108.1(3)
C9 C8 H8 126.0
C8 C9 H9 126.9
C8 C9 C10 106.3(3)
C10 C9 H9 126.9
N6 C10 C9 109.1(3)
N6 C10 C11 121.7(3)
C9 C10 C11 129.2(3)
C10 C11 C12 108.3(4)
C10 C11 C13 109.4(4)
C10 C11 C14 109.3(3)
C13 C11 C12 110.2(4)
C13 C11 C14 112.6(5)
C14 C11 C12 106.8(4)
C11 C12 H12A 109.5
C11 C12 H12B 109.5
C11 C12 H12C 109.5
H12A C12 H12B 109.5
H12A C12 H12C 109.5
H12B C12 H12C 109.5
C11 C13 H13A 109.5
C11 C13 H13B 109.5
C11 C13 H13C 109.5
H13A C13 H13B 109.5
H13A C13 H13C 109.5
H13B C13 H13C 109.5
C11 C14 H14A 109.5
C11 C14 H14B 109.5
C11 C14 H14C 109.5
H14A C14 H14B 109.5
H14A C14 H14C 109.5
H14B C14 H14C 109.5
N3 C15 H15 125.5
N3 C15 C16 109.0(4)
C16 C15 H15 125.5
C15 C16 H16 127.0
C15 C16 C17 105.9(4)
C17 C16 H16 127.0
N4 C17 C16 108.8(4)
N4 C17 C18 121.8(3)
C16 C17 C18 129.4(4)
C17 C18 C19 109.6(4)
C17 C18 C20 109.3(3)
C17 C18 C21 109.5(3)
C19 C18 C20 108.3(3)
C19 C18 C21 109.5(4)
C21 C18 C20 110.6(4)
C18 C19 H19A 109.5
C18 C19 H19B 109.5
C18 C19 H19C 109.5
H19A C19 H19B 109.5
H19A C19 H19C 109.5
H19B C19 H19C 109.5
C18 C20 H20A 109.5
C18 C20 H20B 109.5
C18 C20 H20C 109.5
H20A C20 H20B 109.5
H20A C20 H20C 109.5
H20B C20 H20C 109.5
C18 C21 H21A 109.5
C18 C21 H21B 109.5
C18 C21 H21C 109.5
H21A C21 H21B 109.5
H21A C21 H21C 109.5
H21B C21 H21C 109.5
C23 C22 I1 125.4(3)
C27 C22 I1 113.1(3)
C27 C22 C23 121.0(4)
C22 C23 S1 120.7(3)
C24 C23 S1 119.9(3)
C24 C23 C22 119.4(4)
C23 C24 H24 120.0
C23 C24 C25 120.1(4)
C25 C24 H24 120.0
C24 C25 H25 120.2
C26 C25 C24 119.6(4)
C26 C25 H25 120.2
C25 C26 H26 119.5
C25 C26 C27 121.0(4)
C27 C26 H26 119.5
C22 C27 C26 118.8(4)
C22 C27 H27 120.6
C26 C27 H27 120.6
C29 C28 S1 103.8(3)
C30 C28 S1 109.3(5)
C30 C28 C29 111.6(5)
C30 C28 C31 112.0(6)
C31 C28 S1 108.4(3)
C31 C28 C29 111.3(6)
C28 C29 H29A 109.5
C28 C29 H29B 109.5
C28 C29 H29C 109.5
H29A C29 H29B 109.5
H29A C29 H29C 109.5
H29B C29 H29C 109.5
C28 C30 H30A 109.5
C28 C30 H30B 109.5
C28 C30 H30C 109.5
H30A C30 H30B 109.5
H30A C30 H30C 109.5
H30B C30 H30C 109.5
C28 C31 H31A 109.5
C28 C31 H31B 109.5
C28 C31 H31C 109.5
H31A C31 H31B 109.5
H31A C31 H31C 109.5
H31B C31 H31C 109.5
N1 B1 N5 107.9(4)
N1 B1 H1A 110.1
N3 B1 N1 109.2(3)
N3 B1 N5 109.5(4)
N3 B1 H1A 110.1
N5 B1 H1A 110.1
C33 C32 B2 120.7(3)
C37 C32 C33 116.2(3)
C37 C32 B2 123.0(3)
C32 C33 H33 119.3
C34 C33 C32 121.4(3)
C34 C33 H33 119.3
C33 C34 C39 120.2(3)
C35 C34 C33 121.4(3)
C35 C34 C39 118.3(3)
C34 C35 H35 121.1
C36 C35 C34 117.7(3)
C36 C35 H35 121.1
C35 C36 C37 121.4(3)
C35 C36 C38 120.0(3)
C37 C36 C38 118.6(3)
C32 C37 C36 121.8(3)
C32 C37 H37 119.1
C36 C37 H37 119.1
F1 C38 F2 105.6(4)
F1 C38 C36 112.7(4)
F2 C38 C36 109.8(4)
F3 C38 F1 108.6(5)
F3 C38 F2 106.3(4)
F3 C38 C36 113.3(3)
F4 C39 F5 101.2(4)
F4 C39 C34 113.0(3)
F5 C39 C34 113.3(3)
F6 C39 F4 110.7(5)
F6 C39 F5 103.1(5)
F6 C39 C34 114.4(3)
F5X C39 C34 108.6(5)
F4X C39 F5X 99.5(9)
F4X C39 C34 109.4(5)
F6X C39 F5X 104.2(11)
F6X C39 F4X 122.4(11)
F6X C39 C34 111.2(6)
C41 C40 B2 123.8(3)
C45 C40 C41 115.7(3)
C45 C40 B2 120.3(2)
C40 C41 H41 119.0
C42 C41 C40 122.1(3)
C42 C41 H41 119.0
C41 C42 C47 119.1(3)
C43 C42 C41 121.1(3)
C43 C42 C47 119.8(3)
C42 C43 H43 121.0
C42 C43 C44 118.0(3)
C44 C43 H43 121.0
C43 C44 C46 120.6(3)
C45 C44 C43 120.7(3)
C45 C44 C46 118.6(3)
C40 C45 H45 118.8
C44 C45 C40 122.4(3)
C44 C45 H45 118.8
F10 C46 F11 107.1(3)
F10 C46 F12 107.1(3)
F10 C46 C44 113.3(3)
F11 C46 C44 112.4(3)
F12 C46 F11 104.6(3)
F12 C46 C44 111.8(3)
F7 C47 F9 99.1(5)
F7 C47 C42 113.2(4)
F8 C47 F7 111.7(5)
F8 C47 F9 105.2(5)
F8 C47 C42 114.7(4)
F9 C47 C42 111.5(4)
C49 C48 B2 125.4(3)
C53 C48 C49 115.7(3)
C53 C48 B2 118.8(2)
C48 C49 H49 119.2
C50 C49 C48 121.6(3)
C50 C49 H49 119.2
C49 C50 C54 118.2(3)
C51 C50 C49 121.6(3)
C51 C50 C54 120.2(3)
C50 C51 H51 121.1
C50 C51 C52 117.7(3)
C52 C51 H51 121.1
C51 C52 C53 120.6(3)
C51 C52 C55 120.3(3)
C53 C52 C55 119.1(3)
C48 C53 H53 118.6
C52 C53 C48 122.7(3)
C52 C53 H53 118.6
F13 C54 F14 106.4(3)
F13 C54 F15 106.3(3)
F13 C54 C50 112.6(3)
F14 C54 F15 105.9(3)
F14 C54 C50 112.6(2)
F15 C54 C50 112.5(3)
F16 C55 C52 112.6(3)
F17 C55 F16 106.7(3)
F17 C55 C52 112.0(3)
F18 C55 F16 106.3(3)
F18 C55 F17 106.3(3)
F18 C55 C52 112.5(3)
C57 C56 B2 119.9(3)
C61 C56 C57 116.0(3)
C61 C56 B2 123.9(2)
C56 C57 H57 118.9
C58 C57 C56 122.1(3)
C58 C57 H57 118.9
C57 C58 C59 120.5(3)
C57 C58 C63 120.4(3)
C59 C58 C63 119.1(3)
C58 C59 H59 120.9
C60 C59 C58 118.1(3)
C60 C59 H59 120.9
C59 C60 C61 121.1(3)
C59 C60 C62 119.5(3)
C61 C60 C62 119.5(3)
C56 C61 H61 118.9
C60 C61 C56 122.1(3)
C60 C61 H61 118.9
F19 C62 F21 104.2(3)
F19 C62 C60 112.4(3)
F20 C62 F19 107.3(3)
F20 C62 F21 106.1(3)
F20 C62 C60 113.0(3)
F21 C62 C60 113.2(3)
F22 C63 C58 112.7(4)
F23 C63 F22 105.6(4)
F23 C63 C58 112.2(4)
F24 C63 F22 106.3(4)
F24 C63 F23 105.3(5)
F24 C63 C58 114.1(4)
C32 B2 C48 104.2(2)
C40 B2 C32 112.6(2)
C40 B2 C48 112.9(2)
C40 B2 C56 105.2(2)
C56 B2 C32 111.2(2)
C56 B2 C48 110.9(2)
C64 O5 C67 103.9(5)
C67A O5 C64 117.3(7)
O5 C64 H64A 110.7
O5 C64 H64B 110.7
O5 C64 H64C 112.0
O5 C64 H64D 112.0
O5 C64 C65 105.3(5)
O5 C64 C65A 98.7(8)
H64A C64 H64B 108.8
H64C C64 H64D 109.7
C65 C64 H64A 110.7
C65 C64 H64B 110.7
C65A C64 H64C 112.0
C65A C64 H64D 112.0
C64 C65 H65A 111.3
C64 C65 H65B 111.3
C64 C65 C66 102.3(6)
H65A C65 H65B 109.2
C66 C65 H65A 111.3
C66 C65 H65B 111.3
C65 C66 H66A 110.6
C65 C66 H66B 110.6
H66A C66 H66B 108.7
C67 C66 C65 105.6(7)
C67 C66 H66A 110.6
C67 C66 H66B 110.6
O5 C67 C66 106.6(6)
O5 C67 H67A 110.4
O5 C67 H67B 110.4
C66 C67 H67A 110.4
C66 C67 H67B 110.4
H67A C67 H67B 108.6
O5 C67A H67C 111.4
O5 C67A H67D 111.4
O5 C67A C66A 102.1(11)
H67C C67A H67D 109.2
C66A C67A H67C 111.4
C66A C67A H67D 111.4
C67A C66A H66C 111.4
C67A C66A H66D 111.4
C67A C66A C65A 102.0(14)
H66C C66A H66D 109.2
C65A C66A H66C 111.4
C65A C66A H66D 111.4
C64 C65A C66A 103.2(13)
C64 C65A H65C 111.1
C64 C65A H65D 111.1
C66A C65A H65C 111.1
C66A C65A H65D 111.1
H65C C65A H65D 109.1
C70 O6 C69 116.6(8)
H68A C68 H68B 109.5
H68A C68 H68C 109.5
H68B C68 H68C 109.5
C69 C68 H68A 109.5
C69 C68 H68B 109.5
C69 C68 H68C 109.5
O6 C69 H69A 109.5
O6 C69 H69B 109.5
C68 C69 O6 110.7(10)
C68 C69 H69A 109.5
C68 C69 H69B 109.5
H69A C69 H69B 108.1
O6 C70 H70A 109.6
O6 C70 H70B 109.6
O6 C70 C71 110.4(9)
H70A C70 H70B 108.1
C71 C70 H70A 109.6
C71 C70 H70B 109.6
C70 C71 H71A 109.5
C70 C71 H71B 109.5
C70 C71 H71C 109.5
H71A C71 H71B 109.5
H71A C71 H71C 109.5
H71B C71 H71C 109.5

loop_
_geom_bond_atom_site_label_1
_geom_bond_atom_site_label_2
_geom_bond_distance
I1 O1 1.814(3)
I1 O4 1.780(3)
I1 C22 2.139(4)
Co1 O1 1.925(2)
Co1 N2 2.036(3)
Co1 N4 2.023(3)
Co1 N6 2.021(3)
S1 O2 1.432(4)
S1 O3 1.463(3)
S1 C23 1.771(4)
S1 C28 1.824(5)
N1 N2 1.371(5)
N1 C1 1.355(6)
N1 B1 1.535(8)
N2 C3 1.346(6)
N3 N4 1.363(4)
N3 C15 1.349(5)
N3 B1 1.533(6)
N4 C17 1.348(5)
N5 N6 1.374(4)
N5 C8 1.342(5)
N5 B1 1.545(5)
N6 C10 1.339(4)
C1 H1 0.9500
C1 C2 1.343(8)
C2 H2 0.9500
C2 C3 1.402(5)
C3 C4 1.493(7)
C4 C5 1.541(7)
C4 C6 1.539(7)
C4 C7 1.526(7)
C5 H5A 0.9800
C5 H5B 0.9800
C5 H5C 0.9800
C6 H6A 0.9800
C6 H6B 0.9800
C6 H6C 0.9800
C7 H7A 0.9800
C7 H7B 0.9800
C7 H7C 0.9800
C8 H8 0.9500
C8 C9 1.373(6)
C9 H9 0.9500
C9 C10 1.396(5)
C10 C11 1.510(5)
C11 C12 1.545(7)
C11 C13 1.521(8)
C11 C14 1.529(6)
C12 H12A 0.9800
C12 H12B 0.9800
C12 H12C 0.9800
C13 H13A 0.9800
C13 H13B 0.9800
C13 H13C 0.9800
C14 H14A 0.9800
C14 H14B 0.9800
C14 H14C 0.9800
C15 H15 0.9500
C15 C16 1.363(7)
C16 H16 0.9500
C16 C17 1.394(5)
C17 C18 1.505(6)
C18 C19 1.525(6)
C18 C20 1.537(5)
C18 C21 1.531(5)
C19 H19A 0.9800
C19 H19B 0.9800
C19 H19C 0.9800
C20 H20A 0.9800
C20 H20B 0.9800
C20 H20C 0.9800
C21 H21A 0.9800
C21 H21B 0.9800
C21 H21C 0.9800
C22 C23 1.395(5)
C22 C27 1.381(5)
C23 C24 1.383(6)
C24 H24 0.9500
C24 C25 1.402(7)
C25 H25 0.9500
C25 C26 1.375(8)
C26 H26 0.9500
C26 C27 1.395(6)
C27 H27 0.9500
C28 C29 1.535(7)
C28 C30 1.513(9)
C28 C31 1.516(9)
C29 H29A 0.9800
C29 H29B 0.9800
C29 H29C 0.9800
C30 H30A 0.9800
C30 H30B 0.9800
C30 H30C 0.9800
C31 H31A 0.9800
C31 H31B 0.9800
C31 H31C 0.9800
B1 H1A 1.0000
F1 C38 1.315(5)
F2 C38 1.353(5)
F3 C38 1.312(6)
F4 C39 1.325(4)
F5 C39 1.374(5)
F6 C39 1.295(5)
F5X C39 1.355(6)
F4X C39 1.306(7)
F6X C39 1.277(7)
F7 C47 1.311(7)
F8 C47 1.290(5)
F9 C47 1.321(7)
F10 C46 1.329(4)
F11 C46 1.352(4)
F12 C46 1.345(4)
F13 C54 1.330(4)
F14 C54 1.338(4)
F15 C54 1.347(4)
F16 C55 1.342(4)
F17 C55 1.340(4)
F18 C55 1.338(4)
F19 C62 1.347(4)
F20 C62 1.330(4)
F21 C62 1.349(4)
F22 C63 1.331(6)
F23 C63 1.322(6)
F24 C63 1.316(6)
C32 C33 1.405(4)
C32 C37 1.392(4)
C32 B2 1.641(4)
C33 H33 0.9500
C33 C34 1.393(4)
C34 C35 1.383(6)
C34 C39 1.500(5)
C35 H35 0.9500
C35 C36 1.376(6)
C36 C37 1.395(4)
C36 C38 1.505(5)
C37 H37 0.9500
C40 C41 1.402(4)
C40 C45 1.399(4)
C40 B2 1.630(4)
C41 H41 0.9500
C41 C42 1.390(5)
C42 C43 1.385(5)
C42 C47 1.494(5)
C43 H43 0.9500
C43 C44 1.390(4)
C44 C45 1.388(4)
C44 C46 1.491(5)
C45 H45 0.9500
C48 C49 1.404(4)
C48 C53 1.398(4)
C48 B2 1.644(4)
C49 H49 0.9500
C49 C50 1.395(4)
C50 C51 1.382(4)
C50 C54 1.498(4)
C51 H51 0.9500
C51 C52 1.390(4)
C52 C53 1.392(4)
C52 C55 1.497(4)
C53 H53 0.9500
C56 C57 1.401(4)
C56 C61 1.397(4)
C56 B2 1.638(4)
C57 H57 0.9500
C57 C58 1.396(5)
C58 C59 1.397(5)
C58 C63 1.495(5)
C59 H59 0.9500
C59 C60 1.380(5)
C60 C61 1.396(4)
C60 C62 1.489(5)
C61 H61 0.9500
O5 C64 1.443(5)
O5 C67 1.468(9)
O5 C67A 1.423(14)
C64 H64A 0.9900
C64 H64B 0.9900
C64 H64C 0.9900
C64 H64D 0.9900
C64 C65 1.510(9)
C64 C65A 1.530(15)
C65 H65A 0.9900
C65 H65B 0.9900
C65 C66 1.542(11)
C66 H66A 0.9900
C66 H66B 0.9900
C66 C67 1.495(10)
C67 H67A 0.9900
C67 H67B 0.9900
C67A H67C 0.9900
C67A H67D 0.9900
C67A C66A 1.502(16)
C66A H66C 0.9900
C66A H66D 0.9900
C66A C65A 1.552(18)
C65A H65C 0.9900
C65A H65D 0.9900
O6 C69 1.477(15)
O6 C70 1.399(13)
C68 H68A 0.9800
C68 H68B 0.9800
C68 H68C 0.9800
C68 C69 1.462(14)
C69 H69A 0.9900
C69 H69B 0.9900
C70 H70A 0.9900
C70 H70B 0.9900
C70 C71 1.43(2)
C71 H71A 0.9800
C71 H71B 0.9800
C71 H71C 0.9800
